data_7004908
loop_
_publ_author_name
'Zhang, Jing'
'Gandelman, Mark'
'Shimon, Linda J. W.'
'Milstein, David'

_publ_section_title
;
 Electron-rich, bulky PNN-type ruthenium complexes: synthesis,
 characterization and catalysis of alcohol dehydrogenation.
;
_journal_issue 1
_journal_name_full 'Dalton transactions (Cambridge, England : 2003)'
_journal_page_first 107
_journal_page_last 113
_journal_paper_doi 10.1039/b613438f
_journal_year 2007
_chemical_formula_sum 'C38 H50 Cl F3 N2 O3 P2 Ru S'
_chemical_formula_weight 870.32
_chemical_name_systematic
;
?
;
_space_group_IT_number 14
_symmetry_cell_setting monoclinic
_symmetry_space_group_name_Hall '-P 2ybc'
_symmetry_space_group_name_H-M 'P 1 21/c 1'
_atom_sites_solution_hydrogens geom
_atom_sites_solution_primary direct
_atom_sites_solution_secondary difmap
_audit_creation_method SHELXL-97
_cell_angle_alpha 90.00
_cell_angle_beta 95.09(3)
_cell_angle_gamma 90.00
_cell_formula_units_Z 4
_cell_length_a 12.357(3)
_cell_length_b 16.863(3)
_cell_length_c 19.073(4)
_cell_measurement_reflns_used 40442
_cell_measurement_temperature 120(2)
_cell_measurement_theta_max 27.48
_cell_measurement_theta_min 1.00
_cell_volume 3958.7(15)
_computing_cell_refinement HKL
_computing_data_collection 'Collect package (Bruker Nonius)'
_computing_data_reduction HKL
_computing_structure_refinement 'SHELXL-97 (Sheldrick, 1997)'
_computing_structure_solution 'SHELXS-97 (Sheldrick, 1990)'
_diffrn_ambient_temperature 120(2)
_diffrn_measured_fraction_theta_full 0.972
_diffrn_measured_fraction_theta_max 0.972
_diffrn_measurement_device_type 'Nonius KappaCCD'
_diffrn_measurement_method 'phi and omega scans'
_diffrn_radiation_monochromator graphite
_diffrn_radiation_source 'fine-focus sealed tube'
_diffrn_radiation_type MoK\a
_diffrn_radiation_wavelength 0.71073
_diffrn_reflns_av_R_equivalents 0.0560
_diffrn_reflns_av_sigmaI/netI 0.0486
_diffrn_reflns_limit_h_max 16
_diffrn_reflns_limit_h_min 0
_diffrn_reflns_limit_k_max 21
_diffrn_reflns_limit_k_min 0
_diffrn_reflns_limit_l_max 24
_diffrn_reflns_limit_l_min -24
_diffrn_reflns_number 8871
_diffrn_reflns_theta_full 27.53
_diffrn_reflns_theta_max 27.53
_diffrn_reflns_theta_min 1.61
_exptl_absorpt_coefficient_mu 0.650
_exptl_absorpt_correction_T_max 0.9379
_exptl_absorpt_correction_T_min 0.8811
_exptl_absorpt_correction_type none
_exptl_crystal_colour orange
_exptl_crystal_density_diffrn 1.460
_exptl_crystal_density_method 'not measured'
_exptl_crystal_description Prism
_exptl_crystal_F_000 1800
_exptl_crystal_size_max 0.20
_exptl_crystal_size_mid 0.10
_exptl_crystal_size_min 0.10
_refine_diff_density_max 0.740
_refine_diff_density_min -0.677
_refine_diff_density_rms 0.087
_refine_ls_extinction_method none
_refine_ls_goodness_of_fit_ref 1.041
_refine_ls_hydrogen_treatment riding
_refine_ls_matrix_type full
_refine_ls_number_parameters 468
_refine_ls_number_reflns 8871
_refine_ls_number_restraints 0
_refine_ls_restrained_S_all 1.041
_refine_ls_R_factor_all 0.0614
_refine_ls_R_factor_gt 0.0454
_refine_ls_shift/su_max 0.003
_refine_ls_shift/su_mean 0.000
_refine_ls_structure_factor_coef Fsqd
_refine_ls_weighting_details 'calc w=1/[\s^2^(Fo^2^)+(0.0109P)^2^+8.4379P] where P=(Fo^2^+2Fc^2^)/3'
_refine_ls_weighting_scheme calc
_refine_ls_wR_factor_gt 0.0800
_refine_ls_wR_factor_ref 0.0856
_reflns_number_gt 7331
_reflns_number_total 8871
_reflns_threshold_expression >2sigma(I)
_cod_data_source_file b613438f.txt
_cod_data_source_block m426new
_cod_original_cell_volume 3958.7(14)
_cod_original_sg_symbol_H-M P2(1)/C
_cod_database_code 7004908

loop_
_symmetry_equiv_pos_as_xyz
'x, y, z'
'-x, y+1/2, -z+1/2'
'-x, -y, -z'
'x, -y-1/2, z-1/2'

loop_
_atom_site_label
_atom_site_type_symbol
_atom_site_fract_x
_atom_site_fract_y
_atom_site_fract_z
_atom_site_U_iso_or_equiv
_atom_site_adp_type
_atom_site_occupancy
_atom_site_symmetry_multiplicity
_atom_site_calc_flag
_atom_site_refinement_flags
_atom_site_disorder_assembly
_atom_site_disorder_group
Ru1 Ru 0.302156(18) 0.059773(12) 0.169207(11) 0.01389(6) Uani 1 1 d . . .
P1 P 0.12585(6) 0.05370(4) 0.19824(4) 0.01794(15) Uani 1 1 d . . .
Cl1 Cl 0.27374(6) 0.06903(4) 0.04360(3) 0.02166(15) Uani 1 1 d . . .
P2 P 0.33612(6) 0.19010(4) 0.18853(4) 0.01526(15) Uani 1 1 d . . .
N1 N 0.33652(19) 0.02866(13) 0.27277(12) 0.0169(5) Uani 1 1 d . . .
C2 C 0.4399(2) 0.00529(16) 0.29276(14) 0.0188(6) Uani 1 1 d . . .
C3 C 0.4687(3) -0.02413(17) 0.35957(16) 0.0257(7) Uani 1 1 d . . .
H3 H 0.5414 -0.0399 0.3727 0.031 Uiso 1 1 calc R . .
C4 C 0.3911(3) -0.03036(18) 0.40705(16) 0.0297(7) Uani 1 1 d . . .
H4 H 0.4097 -0.0508 0.4530 0.036 Uiso 1 1 calc R . .
C5 C 0.2858(3) -0.00647(18) 0.38686(16) 0.0275(7) Uani 1 1 d . . .
H5 H 0.2314 -0.0105 0.4189 0.033 Uiso 1 1 calc R . .
C6 C 0.2599(3) 0.02349(17) 0.31949(15) 0.0225(6) Uani 1 1 d . . .
C7 C 0.5209(2) 0.01976(16) 0.24018(14) 0.0184(6) Uani 1 1 d . . .
H7A H 0.5473 0.0751 0.2446 0.022 Uiso 1 1 calc R . .
H7B H 0.5840 -0.0159 0.2504 0.022 Uiso 1 1 calc R . .
N2 N 0.47257(19) 0.00577(13) 0.16647(12) 0.0162(5) Uani 1 1 d . . .
C8 C 0.4693(2) -0.08286(16) 0.15559(15) 0.0200(6) Uani 1 1 d . . .
H8A H 0.4176 -0.1060 0.1867 0.024 Uiso 1 1 calc R . .
H8B H 0.5421 -0.1048 0.1702 0.024 Uiso 1 1 calc R . .
C9 C 0.4361(3) -0.10891(17) 0.07993(16) 0.0249(7) Uani 1 1 d . . .
H9A H 0.3749 -0.0765 0.0603 0.037 Uiso 1 1 calc R . .
H9B H 0.4145 -0.1648 0.0796 0.037 Uiso 1 1 calc R . .
H9C H 0.4977 -0.1021 0.0515 0.037 Uiso 1 1 calc R . .
C10 C 0.5441(2) 0.04231(16) 0.11583(15) 0.0208(6) Uani 1 1 d . . .
H10A H 0.5492 0.0999 0.1255 0.025 Uiso 1 1 calc R . .
H10B H 0.5086 0.0357 0.0676 0.025 Uiso 1 1 calc R . .
C11 C 0.6585(3) 0.00898(19) 0.11764(17) 0.0292(7) Uani 1 1 d . . .
H11A H 0.6937 0.0126 0.1656 0.044 Uiso 1 1 calc R . .
H11B H 0.7003 0.0395 0.0857 0.044 Uiso 1 1 calc R . .
H11C H 0.6552 -0.0467 0.1028 0.044 Uiso 1 1 calc R . .
C12 C 0.1493(2) 0.05590(19) 0.29552(15) 0.0248(6) Uani 1 1 d . . .
H12A H 0.1435 0.1112 0.3123 0.030 Uiso 1 1 calc R . .
H12B H 0.0929 0.0239 0.3161 0.030 Uiso 1 1 calc R . .
C13 C 0.0953(2) -0.05413(17) 0.17553(16) 0.0240(6) Uani 1 1 d . . .
C14 C 0.0320(3) -0.06301(19) 0.10256(17) 0.0311(7) Uani 1 1 d . . .
H14A H 0.0676 -0.0316 0.0680 0.047 Uiso 1 1 calc R . .
H14B H -0.0426 -0.0441 0.1048 0.047 Uiso 1 1 calc R . .
H14C H 0.0308 -0.1189 0.0886 0.047 Uiso 1 1 calc R . .
C15 C 0.0383(3) -0.1011(2) 0.2308(2) 0.0383(9) Uani 1 1 d . . .
H15A H 0.0284 -0.1562 0.2153 0.057 Uiso 1 1 calc R . .
H15B H -0.0327 -0.0773 0.2365 0.057 Uiso 1 1 calc R . .
H15C H 0.0829 -0.0998 0.2759 0.057 Uiso 1 1 calc R . .
C16 C 0.2078(3) -0.09158(17) 0.17108(17) 0.0253(7) Uani 1 1 d . . .
H16A H 0.2473 -0.0922 0.2180 0.038 Uiso 1 1 calc R . .
H16B H 0.2487 -0.0604 0.1390 0.038 Uiso 1 1 calc R . .
H16C H 0.1993 -0.1460 0.1534 0.038 Uiso 1 1 calc R . .
C17 C -0.0037(2) 0.11265(18) 0.18021(17) 0.0254(7) Uani 1 1 d . . .
C18 C 0.0137(3) 0.19638(18) 0.21139(18) 0.0273(7) Uani 1 1 d . . .
H18A H -0.0521 0.2280 0.2005 0.041 Uiso 1 1 calc R . .
H18B H 0.0749 0.2218 0.1909 0.041 Uiso 1 1 calc R . .
H18C H 0.0294 0.1926 0.2626 0.041 Uiso 1 1 calc R . .
C19 C -0.0970(3) 0.0745(2) 0.2166(2) 0.0349(8) Uani 1 1 d . . .
H19A H -0.0747 0.0674 0.2668 0.052 Uiso 1 1 calc R . .
H19B H -0.1149 0.0228 0.1951 0.052 Uiso 1 1 calc R . .
H19C H -0.1611 0.1090 0.2110 0.052 Uiso 1 1 calc R . .
C20 C -0.0366(3) 0.11955(19) 0.10034(18) 0.0319(8) Uani 1 1 d . . .
H20A H -0.0746 0.1699 0.0905 0.048 Uiso 1 1 calc R . .
H20B H -0.0846 0.0754 0.0852 0.048 Uiso 1 1 calc R . .
H20C H 0.0287 0.1178 0.0747 0.048 Uiso 1 1 calc R . .
C21 C 0.2573(2) 0.26594(16) 0.13639(16) 0.0213(6) Uani 1 1 d . . .
C22 C 0.1803(2) 0.24659(18) 0.08260(16) 0.0242(6) Uani 1 1 d . . .
H22 H 0.1651 0.1924 0.0722 0.029 Uiso 1 1 calc R . .
C23 C 0.1243(3) 0.3058(2) 0.04303(19) 0.0354(8) Uani 1 1 d . . .
H23 H 0.0719 0.2919 0.0056 0.043 Uiso 1 1 calc R . .
C24 C 0.1453(3) 0.3845(2) 0.0586(2) 0.0416(9) Uani 1 1 d . . .
H24 H 0.1060 0.4248 0.0324 0.050 Uiso 1 1 calc R . .
C25 C 0.2236(3) 0.4052(2) 0.1123(2) 0.0418(9) Uani 1 1 d . . .
H25 H 0.2383 0.4594 0.1229 0.050 Uiso 1 1 calc R . .
C26 C 0.2801(3) 0.34594(18) 0.15038(19) 0.0318(8) Uani 1 1 d . . .
H26 H 0.3350 0.3598 0.1864 0.038 Uiso 1 1 calc R . .
C27 C 0.4720(2) 0.22424(15) 0.16838(15) 0.0170(6) Uani 1 1 d . . .
C28 C 0.4872(3) 0.23517(17) 0.09678(16) 0.0230(6) Uani 1 1 d . . .
H28 H 0.4279 0.2276 0.0622 0.028 Uiso 1 1 calc R . .
C29 C 0.5882(3) 0.25694(17) 0.07622(17) 0.0270(7) Uani 1 1 d . . .
H29 H 0.5976 0.2649 0.0278 0.032 Uiso 1 1 calc R . .
C30 C 0.6753(3) 0.26706(18) 0.12659(18) 0.0280(7) Uani 1 1 d . . .
H30 H 0.7446 0.2811 0.1126 0.034 Uiso 1 1 calc R . .
C31 C 0.6612(3) 0.25666(18) 0.19705(17) 0.0261(7) Uani 1 1 d . . .
H31 H 0.7211 0.2633 0.2313 0.031 Uiso 1 1 calc R . .
C32 C 0.5594(2) 0.23639(16) 0.21818(16) 0.0215(6) Uani 1 1 d . . .
H32 H 0.5500 0.2309 0.2668 0.026 Uiso 1 1 calc R . .
C33 C 0.3250(2) 0.22203(16) 0.27989(15) 0.0185(6) Uani 1 1 d . . .
C34 C 0.3941(2) 0.19009(16) 0.33482(15) 0.0206(6) Uani 1 1 d . . .
H34 H 0.4485 0.1532 0.3244 0.025 Uiso 1 1 calc R . .
C35 C 0.3845(3) 0.21128(19) 0.40434(16) 0.0290(7) Uani 1 1 d . . .
H35 H 0.4325 0.1894 0.4409 0.035 Uiso 1 1 calc R . .
C36 C 0.3046(3) 0.2644(2) 0.42021(18) 0.0334(8) Uani 1 1 d . . .
H36 H 0.2978 0.2792 0.4677 0.040 Uiso 1 1 calc R . .
C37 C 0.2353(3) 0.2957(2) 0.36694(18) 0.0340(8) Uani 1 1 d . . .
H37 H 0.1801 0.3317 0.3780 0.041 Uiso 1 1 calc R . .
C38 C 0.2446(2) 0.27542(18) 0.29714(17) 0.0245(7) Uani 1 1 d . . .
H38 H 0.1963 0.2978 0.2610 0.029 Uiso 1 1 calc R . .
S1 S 0.28838(6) -0.35757(5) 0.10740(4) 0.02389(16) Uani 1 1 d . . .
O1 O 0.3235(3) -0.27796(17) 0.12081(18) 0.0731(11) Uani 1 1 d . . .
O2 O 0.3382(3) -0.3953(2) 0.05267(16) 0.0902(14) Uani 1 1 d . . .
O3 O 0.27946(19) -0.40566(14) 0.16836(12) 0.0333(5) Uani 1 1 d . . .
C100 C 0.1503(3) -0.3436(2) 0.0705(2) 0.0443(10) Uani 1 1 d . . .
F1 F 0.1452(2) -0.30017(17) 0.01191(14) 0.0689(8) Uani 1 1 d . . .
F2 F 0.0909(2) -0.3065(2) 0.11384(19) 0.1029(13) Uani 1 1 d . . .
F3 F 0.1014(3) -0.41144(19) 0.0555(2) 0.1321(18) Uani 1 1 d . . .

loop_
_atom_site_aniso_label
_atom_site_aniso_U_11
_atom_site_aniso_U_22
_atom_site_aniso_U_33
_atom_site_aniso_U_23
_atom_site_aniso_U_13
_atom_site_aniso_U_12
Ru1 0.01661(11) 0.01196(10) 0.01316(11) -0.00005(8) 0.00161(8) -0.00106(8)
P1 0.0173(4) 0.0173(3) 0.0196(4) -0.0016(3) 0.0039(3) -0.0029(3)
Cl1 0.0303(4) 0.0202(3) 0.0142(3) 0.0002(3) 0.0008(3) 0.0026(3)
P2 0.0177(4) 0.0122(3) 0.0157(3) -0.0005(3) 0.0004(3) -0.0011(3)
N1 0.0229(13) 0.0134(11) 0.0145(11) 0.0003(9) 0.0024(10) -0.0019(9)
C2 0.0247(15) 0.0144(13) 0.0166(14) -0.0020(10) -0.0014(12) -0.0004(11)
C3 0.0333(18) 0.0215(15) 0.0210(15) 0.0007(12) -0.0048(13) 0.0032(13)
C4 0.048(2) 0.0246(16) 0.0165(15) 0.0039(12) 0.0011(14) 0.0006(14)
C5 0.0396(19) 0.0268(16) 0.0175(15) 0.0023(12) 0.0102(14) -0.0041(14)
C6 0.0319(17) 0.0183(14) 0.0180(15) -0.0029(11) 0.0060(13) -0.0047(12)
C7 0.0177(15) 0.0194(14) 0.0176(14) -0.0027(11) -0.0021(11) 0.0011(11)
N2 0.0207(13) 0.0132(11) 0.0150(11) -0.0002(9) 0.0025(9) -0.0004(9)
C8 0.0250(16) 0.0143(13) 0.0204(15) 0.0001(11) 0.0010(12) 0.0020(11)
C9 0.0314(18) 0.0186(14) 0.0249(16) -0.0035(12) 0.0028(13) -0.0004(12)
C10 0.0235(16) 0.0184(14) 0.0210(15) 0.0000(11) 0.0057(12) 0.0002(11)
C11 0.0243(17) 0.0348(18) 0.0292(17) -0.0036(14) 0.0066(14) -0.0001(14)
C12 0.0247(16) 0.0287(16) 0.0222(15) -0.0021(13) 0.0079(12) -0.0022(13)
C13 0.0255(16) 0.0167(14) 0.0302(16) -0.0010(12) 0.0050(13) -0.0082(12)
C14 0.0327(18) 0.0222(15) 0.0373(19) -0.0069(14) -0.0035(15) -0.0055(14)
C15 0.044(2) 0.0250(17) 0.048(2) 0.0048(15) 0.0116(18) -0.0119(15)
C16 0.0303(17) 0.0140(13) 0.0314(17) 0.0007(12) 0.0020(14) -0.0018(12)
C17 0.0187(16) 0.0239(15) 0.0340(18) -0.0064(13) 0.0049(13) -0.0034(12)
C18 0.0216(16) 0.0247(16) 0.0358(18) -0.0086(13) 0.0035(14) 0.0019(12)
C19 0.0178(16) 0.0374(19) 0.051(2) -0.0084(16) 0.0103(15) -0.0048(14)
C20 0.0234(17) 0.0282(17) 0.042(2) -0.0045(14) -0.0066(15) 0.0018(13)
C21 0.0211(15) 0.0169(14) 0.0261(16) 0.0048(11) 0.0027(13) 0.0007(11)
C22 0.0223(16) 0.0244(15) 0.0258(16) 0.0018(12) 0.0007(13) 0.0029(12)
C23 0.0302(19) 0.042(2) 0.0329(19) 0.0050(15) -0.0062(15) 0.0099(15)
C24 0.037(2) 0.0328(19) 0.053(2) 0.0158(17) -0.0048(18) 0.0111(16)
C25 0.038(2) 0.0217(17) 0.064(3) 0.0088(16) -0.0036(19) 0.0001(15)
C26 0.0276(18) 0.0194(15) 0.047(2) 0.0055(14) -0.0077(15) -0.0030(13)
C27 0.0203(15) 0.0104(12) 0.0205(14) 0.0000(10) 0.0028(12) -0.0016(10)
C28 0.0263(17) 0.0209(14) 0.0217(15) 0.0026(11) 0.0012(13) 0.0009(12)
C29 0.0343(19) 0.0227(15) 0.0252(16) 0.0026(12) 0.0097(14) -0.0019(13)
C30 0.0229(17) 0.0238(15) 0.0389(19) -0.0019(13) 0.0113(14) -0.0043(13)
C31 0.0197(16) 0.0260(16) 0.0325(18) -0.0055(13) 0.0018(13) -0.0028(12)
C32 0.0237(16) 0.0183(14) 0.0222(15) -0.0032(11) 0.0013(12) -0.0008(12)
C33 0.0199(15) 0.0149(13) 0.0209(15) -0.0054(11) 0.0034(12) -0.0037(11)
C34 0.0232(16) 0.0169(13) 0.0218(15) -0.0037(11) 0.0029(12) -0.0025(11)
C35 0.0323(18) 0.0337(17) 0.0206(16) -0.0036(13) 0.0001(14) -0.0050(14)
C36 0.0301(19) 0.046(2) 0.0254(17) -0.0157(15) 0.0094(14) -0.0080(15)
C37 0.0242(18) 0.0401(19) 0.038(2) -0.0210(15) 0.0050(15) -0.0003(14)
C38 0.0189(16) 0.0268(16) 0.0275(17) -0.0080(13) 0.0002(13) -0.0008(12)
S1 0.0216(4) 0.0280(4) 0.0220(4) 0.0057(3) 0.0020(3) 0.0008(3)
O1 0.082(2) 0.0395(16) 0.088(2) 0.0272(16) -0.0474(19) -0.0327(16)
O2 0.113(3) 0.125(3) 0.0383(18) 0.0182(18) 0.0379(19) 0.080(3)
O3 0.0362(14) 0.0349(13) 0.0287(12) 0.0121(10) 0.0030(11) 0.0017(10)
C100 0.029(2) 0.043(2) 0.058(3) 0.0218(19) -0.0082(18) -0.0002(16)
F1 0.0511(15) 0.0877(19) 0.0634(17) 0.0418(15) -0.0200(13) 0.0017(14)
F2 0.0567(18) 0.142(3) 0.117(3) 0.063(2) 0.0469(19) 0.058(2)
F3 0.098(3) 0.078(2) 0.199(4) 0.055(2) -0.106(3) -0.0546(19)

loop_
_atom_type_symbol
_atom_type_description
_atom_type_scat_dispersion_real
_atom_type_scat_dispersion_imag
_atom_type_scat_source
C C 0.0033 0.0016 'International Tables Vol C Tables 4.2.6.8 and 6.1.1.4'
H H 0.0000 0.0000 'International Tables Vol C Tables 4.2.6.8 and 6.1.1.4'
N N 0.0061 0.0033 'International Tables Vol C Tables 4.2.6.8 and 6.1.1.4'
O O 0.0106 0.0060 'International Tables Vol C Tables 4.2.6.8 and 6.1.1.4'
F F 0.0171 0.0103 'International Tables Vol C Tables 4.2.6.8 and 6.1.1.4'
S S 0.1246 0.1234 'International Tables Vol C Tables 4.2.6.8 and 6.1.1.4'
P P 0.1023 0.0942 'International Tables Vol C Tables 4.2.6.8 and 6.1.1.4'
Cl Cl 0.1484 0.1585 'International Tables Vol C Tables 4.2.6.8 and 6.1.1.4'
Ru Ru -1.2594 0.8363 'International Tables Vol C Tables 4.2.6.8 and 6.1.1.4'

loop_
_geom_angle_atom_site_label_1
_geom_angle_atom_site_label_2
_geom_angle_atom_site_label_3
_geom_angle
_geom_angle_site_symmetry_1
_geom_angle_site_symmetry_3
_geom_angle_publ_flag
N1 Ru1 P2 94.13(6) . . ?
N1 Ru1 P1 82.89(7) . . ?
P2 Ru1 P1 99.81(3) . . ?
N1 Ru1 N2 78.98(9) . . ?
P2 Ru1 N2 103.39(6) . . ?
P1 Ru1 N2 151.39(6) . . ?
N1 Ru1 Cl1 168.27(6) . . ?
P2 Ru1 Cl1 96.22(3) . . ?
P1 Ru1 Cl1 100.72(4) . . ?
N2 Ru1 Cl1 93.23(6) . . ?
C12 P1 C17 103.10(14) . . ?
C12 P1 C13 104.95(14) . . ?
C17 P1 C13 108.30(13) . . ?
C12 P1 Ru1 99.96(10) . . ?
C17 P1 Ru1 137.62(10) . . ?
C13 P1 Ru1 99.29(10) . . ?
C33 P2 C21 103.15(13) . . ?
C33 P2 C27 104.54(13) . . ?
C21 P2 C27 96.78(13) . . ?
C33 P2 Ru1 114.22(9) . . ?
C21 P2 Ru1 120.30(10) . . ?
C27 P2 Ru1 115.33(9) . . ?
C2 N1 C6 119.3(2) . . ?
C2 N1 Ru1 116.96(18) . . ?
C6 N1 Ru1 123.4(2) . . ?
N1 C2 C3 121.3(3) . . ?
N1 C2 C7 115.6(2) . . ?
C3 C2 C7 122.9(3) . . ?
C4 C3 C2 119.7(3) . . ?
C4 C3 H3 120.2 . . ?
C2 C3 H3 120.2 . . ?
C3 C4 C5 119.1(3) . . ?
C3 C4 H4 120.5 . . ?
C5 C4 H4 120.5 . . ?
C4 C5 C6 119.8(3) . . ?
C4 C5 H5 120.1 . . ?
C6 C5 H5 120.1 . . ?
N1 C6 C5 120.8(3) . . ?
N1 C6 C12 116.4(3) . . ?
C5 C6 C12 122.8(3) . . ?
N2 C7 C2 111.6(2) . . ?
N2 C7 H7A 109.3 . . ?
C2 C7 H7A 109.3 . . ?
N2 C7 H7B 109.3 . . ?
C2 C7 H7B 109.3 . . ?
H7A C7 H7B 108.0 . . ?
C7 N2 C10 109.4(2) . . ?
C7 N2 C8 106.8(2) . . ?
C10 N2 C8 109.2(2) . . ?
C7 N2 Ru1 101.89(16) . . ?
C10 N2 Ru1 116.46(16) . . ?
C8 N2 Ru1 112.44(17) . . ?
N2 C8 C9 114.6(2) . . ?
N2 C8 H8A 108.6 . . ?
C9 C8 H8A 108.6 . . ?
N2 C8 H8B 108.6 . . ?
C9 C8 H8B 108.6 . . ?
H8A C8 H8B 107.6 . . ?
C8 C9 H9A 109.5 . . ?
C8 C9 H9B 109.5 . . ?
H9A C9 H9B 109.5 . . ?
C8 C9 H9C 109.5 . . ?
H9A C9 H9C 109.5 . . ?
H9B C9 H9C 109.5 . . ?
N2 C10 C11 115.7(2) . . ?
N2 C10 H10A 108.3 . . ?
C11 C10 H10A 108.3 . . ?
N2 C10 H10B 108.3 . . ?
C11 C10 H10B 108.3 . . ?
H10A C10 H10B 107.4 . . ?
C10 C11 H11A 109.5 . . ?
C10 C11 H11B 109.5 . . ?
H11A C11 H11B 109.5 . . ?
C10 C11 H11C 109.5 . . ?
H11A C11 H11C 109.5 . . ?
H11B C11 H11C 109.5 . . ?
C6 C12 P1 110.8(2) . . ?
C6 C12 H12A 109.5 . . ?
P1 C12 H12A 109.5 . . ?
C6 C12 H12B 109.5 . . ?
P1 C12 H12B 109.5 . . ?
H12A C12 H12B 108.1 . . ?
C16 C13 C15 107.3(3) . . ?
C16 C13 C14 107.4(3) . . ?
C15 C13 C14 110.0(3) . . ?
C16 C13 P1 104.08(19) . . ?
C15 C13 P1 115.5(2) . . ?
C14 C13 P1 111.9(2) . . ?
C13 C14 H14A 109.5 . . ?
C13 C14 H14B 109.5 . . ?
H14A C14 H14B 109.5 . . ?
C13 C14 H14C 109.5 . . ?
H14A C14 H14C 109.5 . . ?
H14B C14 H14C 109.5 . . ?
C13 C15 H15A 109.5 . . ?
C13 C15 H15B 109.5 . . ?
H15A C15 H15B 109.5 . . ?
C13 C15 H15C 109.5 . . ?
H15A C15 H15C 109.5 . . ?
H15B C15 H15C 109.5 . . ?
C13 C16 H16A 109.5 . . ?
C13 C16 H16B 109.5 . . ?
H16A C16 H16B 109.5 . . ?
C13 C16 H16C 109.5 . . ?
H16A C16 H16C 109.5 . . ?
H16B C16 H16C 109.5 . . ?
C19 C17 C18 107.1(3) . . ?
C19 C17 C20 109.5(3) . . ?
C18 C17 C20 109.1(3) . . ?
C19 C17 P1 110.8(2) . . ?
C18 C17 P1 109.0(2) . . ?
C20 C17 P1 111.3(2) . . ?
C17 C18 H18A 109.5 . . ?
C17 C18 H18B 109.5 . . ?
H18A C18 H18B 109.5 . . ?
C17 C18 H18C 109.5 . . ?
H18A C18 H18C 109.5 . . ?
H18B C18 H18C 109.5 . . ?
C17 C19 H19A 109.5 . . ?
C17 C19 H19B 109.5 . . ?
H19A C19 H19B 109.5 . . ?
C17 C19 H19C 109.5 . . ?
H19A C19 H19C 109.5 . . ?
H19B C19 H19C 109.5 . . ?
C17 C20 H20A 109.5 . . ?
C17 C20 H20B 109.5 . . ?
H20A C20 H20B 109.5 . . ?
C17 C20 H20C 109.5 . . ?
H20A C20 H20C 109.5 . . ?
H20B C20 H20C 109.5 . . ?
C22 C21 C26 119.0(3) . . ?
C22 C21 P2 122.3(2) . . ?
C26 C21 P2 118.6(2) . . ?
C21 C22 C23 120.7(3) . . ?
C21 C22 H22 119.7 . . ?
C23 C22 H22 119.7 . . ?
C24 C23 C22 119.8(3) . . ?
C24 C23 H23 120.1 . . ?
C22 C23 H23 120.1 . . ?
C23 C24 C25 120.3(3) . . ?
C23 C24 H24 119.8 . . ?
C25 C24 H24 119.8 . . ?
C26 C25 C24 119.4(3) . . ?
C26 C25 H25 120.3 . . ?
C24 C25 H25 120.3 . . ?
C25 C26 C21 120.7(3) . . ?
C25 C26 H26 119.6 . . ?
C21 C26 H26 119.6 . . ?
C32 C27 C28 118.8(3) . . ?
C32 C27 P2 124.7(2) . . ?
C28 C27 P2 116.4(2) . . ?
C29 C28 C27 120.6(3) . . ?
C29 C28 H28 119.7 . . ?
C27 C28 H28 119.7 . . ?
C30 C29 C28 119.8(3) . . ?
C30 C29 H29 120.1 . . ?
C28 C29 H29 120.1 . . ?
C31 C30 C29 120.0(3) . . ?
C31 C30 H30 120.0 . . ?
C29 C30 H30 120.0 . . ?
C30 C31 C32 120.4(3) . . ?
C30 C31 H31 119.8 . . ?
C32 C31 H31 119.8 . . ?
C27 C32 C31 120.3(3) . . ?
C27 C32 H32 119.9 . . ?
C31 C32 H32 119.9 . . ?
C34 C33 C38 118.0(3) . . ?
C34 C33 P2 120.3(2) . . ?
C38 C33 P2 121.6(2) . . ?
C35 C34 C33 121.2(3) . . ?
C35 C34 H34 119.4 . . ?
C33 C34 H34 119.4 . . ?
C36 C35 C34 119.8(3) . . ?
C36 C35 H35 120.1 . . ?
C34 C35 H35 120.1 . . ?
C37 C36 C35 119.7(3) . . ?
C37 C36 H36 120.2 . . ?
C35 C36 H36 120.2 . . ?
C36 C37 C38 121.0(3) . . ?
C36 C37 H37 119.5 . . ?
C38 C37 H37 119.5 . . ?
C37 C38 C33 120.2(3) . . ?
C37 C38 H38 119.9 . . ?
C33 C38 H38 119.9 . . ?
O2 S1 O1 114.3(3) . . ?
O2 S1 O3 114.58(18) . . ?
O1 S1 O3 115.61(17) . . ?
O2 S1 C100 103.3(2) . . ?
O1 S1 C100 102.10(18) . . ?
O3 S1 C100 104.64(16) . . ?
F2 C100 F3 106.2(4) . . ?
F2 C100 F1 106.2(3) . . ?
F3 C100 F1 108.0(4) . . ?
F2 C100 S1 112.3(3) . . ?
F3 C100 S1 111.9(3) . . ?
F1 C100 S1 111.8(3) . . ?

loop_
_geom_bond_atom_site_label_1
_geom_bond_atom_site_label_2
_geom_bond_distance
_geom_bond_site_symmetry_2
_geom_bond_publ_flag
Ru1 N1 2.051(2) . ?
Ru1 P2 2.2614(8) . ?
Ru1 P1 2.2973(9) . ?
Ru1 N2 2.299(2) . ?
Ru1 Cl1 2.3953(9) . ?
P1 C12 1.853(3) . ?
P1 C17 1.890(3) . ?
P1 C13 1.899(3) . ?
P2 C33 1.841(3) . ?
P2 C21 1.844(3) . ?
P2 C27 1.848(3) . ?
N1 C2 1.359(4) . ?
N1 C6 1.360(4) . ?
C2 C3 1.384(4) . ?
C2 C7 1.498(4) . ?
C3 C4 1.380(5) . ?
C3 H3 0.9500 . ?
C4 C5 1.383(5) . ?
C4 H4 0.9500 . ?
C5 C6 1.391(4) . ?
C5 H5 0.9500 . ?
C6 C12 1.504(4) . ?
C7 N2 1.497(3) . ?
C7 H7A 0.9900 . ?
C7 H7B 0.9900 . ?
N2 C10 1.498(3) . ?
N2 C8 1.509(3) . ?
C8 C9 1.529(4) . ?
C8 H8A 0.9900 . ?
C8 H8B 0.9900 . ?
C9 H9A 0.9800 . ?
C9 H9B 0.9800 . ?
C9 H9C 0.9800 . ?
C10 C11 1.519(4) . ?
C10 H10A 0.9900 . ?
C10 H10B 0.9900 . ?
C11 H11A 0.9800 . ?
C11 H11B 0.9800 . ?
C11 H11C 0.9800 . ?
C12 H12A 0.9900 . ?
C12 H12B 0.9900 . ?
C13 C16 1.537(4) . ?
C13 C15 1.539(4) . ?
C13 C14 1.542(4) . ?
C14 H14A 0.9800 . ?
C14 H14B 0.9800 . ?
C14 H14C 0.9800 . ?
C15 H15A 0.9800 . ?
C15 H15B 0.9800 . ?
C15 H15C 0.9800 . ?
C16 H16A 0.9800 . ?
C16 H16B 0.9800 . ?
C16 H16C 0.9800 . ?
C17 C19 1.539(4) . ?
C17 C18 1.540(4) . ?
C17 C20 1.546(5) . ?
C18 H18A 0.9800 . ?
C18 H18B 0.9800 . ?
C18 H18C 0.9800 . ?
C19 H19A 0.9800 . ?
C19 H19B 0.9800 . ?
C19 H19C 0.9800 . ?
C20 H20A 0.9800 . ?
C20 H20B 0.9800 . ?
C20 H20C 0.9800 . ?
C21 C22 1.375(4) . ?
C21 C26 1.399(4) . ?
C22 C23 1.398(4) . ?
C22 H22 0.9500 . ?
C23 C24 1.380(5) . ?
C23 H23 0.9500 . ?
C24 C25 1.390(5) . ?
C24 H24 0.9500 . ?
C25 C26 1.387(5) . ?
C25 H25 0.9500 . ?
C26 H26 0.9500 . ?
C27 C32 1.389(4) . ?
C27 C28 1.407(4) . ?
C28 C29 1.390(4) . ?
C28 H28 0.9500 . ?
C29 C30 1.388(5) . ?
C29 H29 0.9500 . ?
C30 C31 1.382(4) . ?
C30 H30 0.9500 . ?
C31 C32 1.396(4) . ?
C31 H31 0.9500 . ?
C32 H32 0.9500 . ?
C33 C34 1.399(4) . ?
C33 C38 1.402(4) . ?
C34 C35 1.388(4) . ?
C34 H34 0.9500 . ?
C35 C36 1.387(5) . ?
C35 H35 0.9500 . ?
C36 C37 1.374(5) . ?
C36 H36 0.9500 . ?
C37 C38 1.389(4) . ?
C37 H37 0.9500 . ?
C38 H38 0.9500 . ?
S1 O2 1.410(3) . ?
S1 O1 1.427(3) . ?
S1 O3 1.430(2) . ?
S1 C100 1.802(4) . ?
C100 F2 1.312(5) . ?
C100 F3 1.314(5) . ?
C100 F1 1.333(4) . ?

loop_
_geom_torsion_atom_site_label_1
_geom_torsion_atom_site_label_2
_geom_torsion_atom_site_label_3
_geom_torsion_atom_site_label_4
_geom_torsion
_geom_torsion_site_symmetry_1
_geom_torsion_site_symmetry_2
_geom_torsion_site_symmetry_3
_geom_torsion_site_symmetry_4
_geom_torsion_publ_flag
N1 Ru1 P1 C12 16.24(12) . . . . ?
P2 Ru1 P1 C12 -76.75(10) . . . . ?
N2 Ru1 P1 C12 67.10(16) . . . . ?
Cl1 Ru1 P1 C12 -175.06(10) . . . . ?
N1 Ru1 P1 C17 138.50(16) . . . . ?
P2 Ru1 P1 C17 45.51(15) . . . . ?
N2 Ru1 P1 C17 -170.64(18) . . . . ?
Cl1 Ru1 P1 C17 -52.80(15) . . . . ?
N1 Ru1 P1 C13 -90.87(12) . . . . ?
P2 Ru1 P1 C13 176.15(10) . . . . ?
N2 Ru1 P1 C13 -40.00(16) . . . . ?
Cl1 Ru1 P1 C13 77.83(10) . . . . ?
N1 Ru1 P2 C33 -22.57(12) . . . . ?
P1 Ru1 P2 C33 60.91(11) . . . . ?
N2 Ru1 P2 C33 -102.21(12) . . . . ?
Cl1 Ru1 P2 C33 162.96(11) . . . . ?
N1 Ru1 P2 C21 -146.07(13) . . . . ?
P1 Ru1 P2 C21 -62.58(12) . . . . ?
N2 Ru1 P2 C21 134.29(13) . . . . ?
Cl1 Ru1 P2 C21 39.46(12) . . . . ?
N1 Ru1 P2 C27 98.60(12) . . . . ?
P1 Ru1 P2 C27 -177.92(10) . . . . ?
N2 Ru1 P2 C27 18.96(12) . . . . ?
Cl1 Ru1 P2 C27 -75.87(11) . . . . ?
P2 Ru1 N1 C2 -93.04(18) . . . . ?
P1 Ru1 N1 C2 167.58(19) . . . . ?
N2 Ru1 N1 C2 9.81(18) . . . . ?
Cl1 Ru1 N1 C2 58.8(4) . . . . ?
P2 Ru1 N1 C6 93.2(2) . . . . ?
P1 Ru1 N1 C6 -6.2(2) . . . . ?
N2 Ru1 N1 C6 -164.0(2) . . . . ?
Cl1 Ru1 N1 C6 -115.0(3) . . . . ?
C6 N1 C2 C3 0.4(4) . . . . ?
Ru1 N1 C2 C3 -173.7(2) . . . . ?
C6 N1 C2 C7 -174.8(2) . . . . ?
Ru1 N1 C2 C7 11.1(3) . . . . ?
N1 C2 C3 C4 0.3(4) . . . . ?
C7 C2 C3 C4 175.1(3) . . . . ?
C2 C3 C4 C5 -0.4(5) . . . . ?
C3 C4 C5 C6 -0.2(5) . . . . ?
C2 N1 C6 C5 -1.0(4) . . . . ?
Ru1 N1 C6 C5 172.7(2) . . . . ?
C2 N1 C6 C12 175.7(2) . . . . ?
Ru1 N1 C6 C12 -10.6(3) . . . . ?
C4 C5 C6 N1 0.9(4) . . . . ?
C4 C5 C6 C12 -175.6(3) . . . . ?
N1 C2 C7 N2 -37.6(3) . . . . ?
C3 C2 C7 N2 147.3(3) . . . . ?
C2 C7 N2 C10 164.1(2) . . . . ?
C2 C7 N2 C8 -77.8(3) . . . . ?
C2 C7 N2 Ru1 40.3(2) . . . . ?
N1 Ru1 N2 C7 -26.96(15) . . . . ?
P2 Ru1 N2 C7 64.71(15) . . . . ?
P1 Ru1 N2 C7 -78.61(19) . . . . ?
Cl1 Ru1 N2 C7 161.88(15) . . . . ?
N1 Ru1 N2 C10 -145.89(19) . . . . ?
P2 Ru1 N2 C10 -54.22(18) . . . . ?
P1 Ru1 N2 C10 162.47(14) . . . . ?
Cl1 Ru1 N2 C10 42.96(18) . . . . ?
N1 Ru1 N2 C8 87.02(18) . . . . ?
P2 Ru1 N2 C8 178.69(16) . . . . ?
P1 Ru1 N2 C8 35.4(2) . . . . ?
Cl1 Ru1 N2 C8 -84.13(17) . . . . ?
C7 N2 C8 C9 -172.3(2) . . . . ?
C10 N2 C8 C9 -54.1(3) . . . . ?
Ru1 N2 C8 C9 76.7(3) . . . . ?
C7 N2 C10 C11 61.9(3) . . . . ?
C8 N2 C10 C11 -54.6(3) . . . . ?
Ru1 N2 C10 C11 176.70(19) . . . . ?
N1 C6 C12 P1 25.5(3) . . . . ?
C5 C6 C12 P1 -157.9(2) . . . . ?
C17 P1 C12 C6 -170.3(2) . . . . ?
C13 P1 C12 C6 76.4(2) . . . . ?
Ru1 P1 C12 C6 -26.1(2) . . . . ?
C12 P1 C13 C16 -86.2(2) . . . . ?
C17 P1 C13 C16 164.2(2) . . . . ?
Ru1 P1 C13 C16 16.8(2) . . . . ?
C12 P1 C13 C15 31.1(3) . . . . ?
C17 P1 C13 C15 -78.5(3) . . . . ?
Ru1 P1 C13 C15 134.1(2) . . . . ?
C12 P1 C13 C14 158.1(2) . . . . ?
C17 P1 C13 C14 48.5(3) . . . . ?
Ru1 P1 C13 C14 -98.9(2) . . . . ?
C12 P1 C17 C19 -59.2(2) . . . . ?
C13 P1 C17 C19 51.6(3) . . . . ?
Ru1 P1 C17 C19 179.58(16) . . . . ?
C12 P1 C17 C18 58.4(2) . . . . ?
C13 P1 C17 C18 169.2(2) . . . . ?
Ru1 P1 C17 C18 -62.9(3) . . . . ?
C12 P1 C17 C20 178.7(2) . . . . ?
C13 P1 C17 C20 -70.4(2) . . . . ?
Ru1 P1 C17 C20 57.5(3) . . . . ?
C33 P2 C21 C22 -131.9(3) . . . . ?
C27 P2 C21 C22 121.4(3) . . . . ?
Ru1 P2 C21 C22 -3.2(3) . . . . ?
C33 P2 C21 C26 50.8(3) . . . . ?
C27 P2 C21 C26 -55.9(3) . . . . ?
Ru1 P2 C21 C26 179.4(2) . . . . ?
C26 C21 C22 C23 -1.0(5) . . . . ?
P2 C21 C22 C23 -178.3(2) . . . . ?
C21 C22 C23 C24 -0.8(5) . . . . ?
C22 C23 C24 C25 1.5(6) . . . . ?
C23 C24 C25 C26 -0.3(6) . . . . ?
C24 C25 C26 C21 -1.5(6) . . . . ?
C22 C21 C26 C25 2.2(5) . . . . ?
P2 C21 C26 C25 179.6(3) . . . . ?
C33 P2 C27 C32 26.0(3) . . . . ?
C21 P2 C27 C32 131.5(2) . . . . ?
Ru1 P2 C27 C32 -100.3(2) . . . . ?
C33 P2 C27 C28 -156.7(2) . . . . ?
C21 P2 C27 C28 -51.2(2) . . . . ?
Ru1 P2 C27 C28 77.0(2) . . . . ?
C32 C27 C28 C29 0.7(4) . . . . ?
P2 C27 C28 C29 -176.8(2) . . . . ?
C27 C28 C29 C30 0.8(4) . . . . ?
C28 C29 C30 C31 -1.0(5) . . . . ?
C29 C30 C31 C32 -0.4(5) . . . . ?
C28 C27 C32 C31 -2.0(4) . . . . ?
P2 C27 C32 C31 175.2(2) . . . . ?
C30 C31 C32 C27 1.9(4) . . . . ?
C21 P2 C33 C34 -165.5(2) . . . . ?
C27 P2 C33 C34 -64.8(2) . . . . ?
Ru1 P2 C33 C34 62.2(2) . . . . ?
C21 P2 C33 C38 17.8(3) . . . . ?
C27 P2 C33 C38 118.5(2) . . . . ?
Ru1 P2 C33 C38 -114.5(2) . . . . ?
C38 C33 C34 C35 -0.9(4) . . . . ?
P2 C33 C34 C35 -177.7(2) . . . . ?
C33 C34 C35 C36 0.6(5) . . . . ?
C34 C35 C36 C37 0.1(5) . . . . ?
C35 C36 C37 C38 -0.6(5) . . . . ?
C36 C37 C38 C33 0.4(5) . . . . ?
C34 C33 C38 C37 0.4(4) . . . . ?
P2 C33 C38 C37 177.1(2) . . . . ?
O2 S1 C100 F2 -178.2(3) . . . . ?
O1 S1 C100 F2 -59.3(3) . . . . ?
O3 S1 C100 F2 61.6(3) . . . . ?
O2 S1 C100 F3 62.4(4) . . . . ?
O1 S1 C100 F3 -178.7(4) . . . . ?
O3 S1 C100 F3 -57.8(4) . . . . ?
O2 S1 C100 F1 -58.9(4) . . . . ?
O1 S1 C100 F1 60.0(4) . . . . ?
O3 S1 C100 F1 -179.1(3) . . . . ?
